data_7062544
loop_
_publ_author_name
'Chinta, Ramu V. Ranga Naidu'
'Sulava, Sushree'
'Aradhyula, Basava Punna Rao'
'Jandhyam, Harithalakshmi'
'Alone, Debasmita Pankaj'
'Venkatasubbaiah, Krishnan'

_publ_section_title
;
 Synthesis, photophysical properties, bioimaging potential and in vitro
 toxicity studies of naphthalimide imidazole boron complexes
;
_journal_issue 30
_journal_name_full 'New Journal of Chemistry'
_journal_page_first 14508
_journal_page_last 14514
_journal_paper_doi 10.1039/D3NJ02622A
_journal_volume 47
_journal_year 2023
_chemical_formula_moiety 'C37 H28 B F2 N3 O3, C H Cl3'
_chemical_formula_sum 'C38 H29 B Cl3 F2 N3 O3'
_chemical_formula_weight 730.80
_space_group_crystal_system triclinic
_space_group_IT_number 2
_space_group_name_Hall '-P 1'
_space_group_name_H-M_alt 'P -1'
_atom_sites_solution_hydrogens geom
_audit_creation_date 2023-06-23
_audit_creation_method
;
Olex2 1.5
(compiled 2023.03.06 svn.rbb2c1857 for OlexSys, GUI svn.r6748)
;
_audit_update_record
;
2023-06-26 deposited with the CCDC.	2023-07-04 downloaded from the CCDC.
;
_cell_angle_alpha 100.768(3)
_cell_angle_beta 97.117(3)
_cell_angle_gamma 113.238(3)
_cell_formula_units_Z 2
_cell_length_a 11.5584(4)
_cell_length_b 12.9493(5)
_cell_length_c 13.6334(5)
_cell_measurement_reflns_used 15963
_cell_measurement_temperature 277(20)
_cell_measurement_theta_max 75.2610
_cell_measurement_theta_min 3.8420
_cell_volume 1797.32(13)
_computing_cell_refinement 'Bruker SAINT'
_computing_data_collection 'Bruker APEX2'
_computing_data_reduction 'Bruker SAINT'
_computing_molecular_graphics 'Olex2 1.5 (Dolomanov et al., 2009)'
_computing_publication_material 'Olex2 1.5 (Dolomanov et al., 2009)'
_computing_structure_refinement 'SHELXL-2019/1 (Sheldrick, 2019)'
_computing_structure_solution 'SHELXS-97 (Sheldrick 2008)'
_diffrn_ambient_temperature 277(20)
_diffrn_measured_fraction_theta_full 0.999
_diffrn_measured_fraction_theta_max 0.999
_diffrn_measurement_device 'four-circle diffractometer'
_diffrn_measurement_device_type 'SuperNova, Dual, Cu at home/near, Pilatus 200K'
_diffrn_radiation_type CuK\a
_diffrn_radiation_wavelength 1.54178
_diffrn_reflns_av_R_equivalents 0.0685
_diffrn_reflns_av_unetI/netI 0.0452
_diffrn_reflns_Laue_measured_fraction_full 0.999
_diffrn_reflns_Laue_measured_fraction_max 0.999
_diffrn_reflns_limit_h_max 13
_diffrn_reflns_limit_h_min -13
_diffrn_reflns_limit_k_max 15
_diffrn_reflns_limit_k_min -15
_diffrn_reflns_limit_l_max 15
_diffrn_reflns_limit_l_min -16
_diffrn_reflns_number 23597
_diffrn_reflns_point_group_measured_fraction_full 0.999
_diffrn_reflns_point_group_measured_fraction_max 0.999
_diffrn_reflns_theta_full 65.000
_diffrn_reflns_theta_max 65.000
_diffrn_reflns_theta_min 3.382
_exptl_absorpt_coefficient_mu 2.740
_exptl_absorpt_correction_T_max 0.781
_exptl_absorpt_correction_T_min 0.708
_exptl_absorpt_correction_type multi-scan
_exptl_crystal_colour red
_exptl_crystal_colour_primary red
_exptl_crystal_density_diffrn 1.350
_exptl_crystal_description block
_exptl_crystal_F_000 752
_exptl_crystal_size_max 0.15
_exptl_crystal_size_mid 0.12
_exptl_crystal_size_min 0.09
_refine_diff_density_max 0.451
_refine_diff_density_min -0.402
_refine_diff_density_rms 0.065
_refine_ls_extinction_coef 0.0019(6)
_refine_ls_extinction_method none
_refine_ls_goodness_of_fit_ref 1.057
_refine_ls_hydrogen_treatment constr
_refine_ls_matrix_type full
_refine_ls_number_parameters 491
_refine_ls_number_reflns 6104
_refine_ls_number_restraints 105
_refine_ls_restrained_S_all 1.087
_refine_ls_R_factor_all 0.0721
_refine_ls_R_factor_gt 0.0648
_refine_ls_shift/su_max 0.000
_refine_ls_shift/su_mean 0.000
_refine_ls_structure_factor_coef Fsqd
_refine_ls_weighting_details 'w=1/[\s^2^(Fo^2^)+(0.1545P)^2^+0.1967P] where P=(Fo^2^+2Fc^2^)/3'
_refine_ls_weighting_scheme calc
_refine_ls_wR_factor_gt 0.2024
_refine_ls_wR_factor_ref 0.2099
_reflns_Friedel_coverage 0.000
_reflns_number_gt 5230
_reflns_number_total 6104
_reflns_threshold_expression 'I > 2\s(I)'
_cod_data_source_file d3nj02622a2.cif
_cod_data_source_block kvcrnbnimdbf
_cod_depositor_comments 'Adding full bibliography for 7062544--7062546.cif.'
_cod_original_cell_volume 1797.32(12)
_cod_database_code 7062544
_shelx_shelxl_version_number 2019/1
_shelx_space_group_comment
;
The symmetry employed for this shelxl refinement is uniquely defined
by the following loop, which should always be used as a source of
symmetry information in preference to the above space-group names.
They are only intended as comments.
;
_olex2_refinement_description
;
1. Others
 Fixed Uiso: H15(0.047) H35A(0.067) H35B(0.067) H8(0.066) H30(0.069)
 H10(0.068) H34(0.071) H22(0.077) H24(0.081) H9(0.072) H18(0.085) H28(0.085)
 H36A(0.089) H36B(0.089) H33(0.097) H32(0.099) H31(0.096) H25(0.103) H21(0.109)
 H27(0.111) H26(0.111) H19(0.123) H20(0.137) H37A(0.131) H37B(0.131)
 H38A(0.314) H38B(0.314) H38C(0.314) 1S(0.145) H1(0.097)
 Fixed X: H15(0.282217) H35A(0.141001) H35B(0.038868) H8(-0.050503)
 H30(0.316405) H10(-0.141767) H34(0.559537) H22(0.677652) H24(0.194239) H9(-
 0.170301) H18(0.449635) H28(0.568529) H36A(0.198554) H36B(0.302138)
 H33(0.621629) H32(0.52826) H31(0.376798) H25(0.226169) H21(0.847624)
 H27(0.601084) H26(0.432184) H19(0.620078) H20(0.81883) H37A(0.165733)
 H37B(0.275446) H38A(0.428203) H38B(0.340304) H38C(0.325102) 1S(0.971501)
 H1(0.973573)
 Fixed Y: H15(0.645484) H35A(0.347367) H35B(0.341637) H8(0.854964)
 H30(0.620237) H10(0.622164) H34(0.802755) H22(0.927124) H24(0.996687)
 H9(0.770388) H18(0.899118) H28(1.148916) H36A(0.479668) H36B(0.493771)
 H33(0.651196) H32(0.485865) H31(0.470012) H25(1.154127) H21(0.958188)
 H27(1.300636) H26(1.303791) H19(0.93401) H20(0.958152) H37A(0.285253)
 H37B(0.304834) H38A(0.424384) H38B(0.316964) H38C(0.433471) 1S(0.375594)
 H1(0.384697)
 Fixed Z: H15(0.468905) H35A(0.64742) H35B(0.714389) H8(0.57036) H30(0.223865)
 H10(0.738174) H34(0.495129) H22(0.37118) H24(0.182056) H9(0.68002)
 H18(0.111145) H28(0.320082) H36A(0.850127) H36B(0.783145) H33(0.49436)
 H32(0.361107) H31(0.226837) H25(0.112467) H21(0.289716) H27(0.245761)
 H26(0.142213) H19(0.030898) H20(0.118968) H37A(0.835427) H37B(0.774329)
 H38A(0.914064) H38B(0.94948) H38C(0.975536) 1S(0.079682) H1(0.089074)
;
_olex2_submission_special_instructions 'No special instructions were received'

loop_
_space_group_symop_operation_xyz
'x, y, z'
'-x, -y, -z'

loop_
_atom_site_label
_atom_site_type_symbol
_atom_site_fract_x
_atom_site_fract_y
_atom_site_fract_z
_atom_site_U_iso_or_equiv
_atom_site_adp_type
_atom_site_occupancy
_atom_site_site_symmetry_order
_atom_site_calc_flag
_atom_site_refinement_flags_posn
_atom_site_refinement_flags_adp
_atom_site_refinement_flags_occupancy
_atom_site_disorder_assembly
_atom_site_disorder_group
F2 F 0.21094(12) 1.06574(10) 0.41806(12) 0.0631(4) Uani 1 1 d . . . . .
F1 F 0.06457(11) 0.90480(13) 0.29889(11) 0.0701(4) Uani 1 1 d . . . . .
O3 O 0.11251(14) 0.89635(12) 0.46566(12) 0.0537(4) Uani 1 1 d . . . . .
O2 O 0.24745(14) 0.49276(13) 0.56568(13) 0.0602(4) Uani 1 1 d . . . . .
N2 N 0.27201(14) 0.91235(13) 0.35954(12) 0.0421(4) Uani 1 1 d . . . . .
N3 N 0.39111(13) 0.81605(12) 0.35638(12) 0.0416(4) Uani 1 1 d . . . . .
O1 O -0.04664(16) 0.48035(15) 0.76090(13) 0.0652(4) Uani 1 1 d . . . . .
N1 N 0.09938(15) 0.48552(14) 0.66275(13) 0.0485(4) Uani 1 1 d . . . . .
C14 C 0.15538(15) 0.62603(15) 0.55931(15) 0.0399(4) Uani 1 1 d . . . . .
C4 C 0.29021(15) 0.82669(15) 0.39151(15) 0.0395(4) Uani 1 1 d . . . . .
C5 C 0.21534(16) 0.76755(15) 0.45773(15) 0.0399(4) Uani 1 1 d . . . . .
C15 C 0.22599(15) 0.67459(15) 0.49220(14) 0.0388(4) Uani 1 1 d . . . . .
H15 H 0.282217 0.645484 0.468905 0.047 Uiso 1 1 calc R U . . .
C16 C 0.06879(16) 0.66748(16) 0.59458(14) 0.0404(4) Uani 1 1 d . . . . .
C29 C 0.43166(16) 0.72527(16) 0.35953(16) 0.0432(4) Uani 1 1 d . . . . .
C6 C 0.12827(16) 0.80889(15) 0.49219(15) 0.0409(4) Uani 1 1 d . . . . .
C11 C -0.00468(17) 0.61746(17) 0.66224(15) 0.0456(5) Uani 1 1 d . . . . .
C3 C 0.43880(17) 0.89837(15) 0.30063(15) 0.0436(4) Uani 1 1 d . . . . .
C2 C 0.36416(17) 0.95842(16) 0.30348(15) 0.0434(4) Uani 1 1 d . . . . .
C13 C 0.17302(16) 0.53083(16) 0.59376(15) 0.0438(5) Uani 1 1 d . . . . .
C7 C 0.05265(17) 0.75843(16) 0.56060(15) 0.0428(4) Uani 1 1 d . . . . .
C12 C 0.01248(18) 0.52318(18) 0.69954(16) 0.0487(5) Uani 1 1 d . . . . .
C17 C 0.54628(19) 0.91104(16) 0.25015(17) 0.0500(5) Uani 1 1 d . . . . .
C23 C 0.3780(2) 1.05666(17) 0.25905(17) 0.0515(5) Uani 1 1 d . U . . .
C35 C 0.1191(2) 0.39296(19) 0.70053(18) 0.0561(5) Uani 1 1 d . . . . .
H35A H 0.141001 0.347367 0.647420 0.067 Uiso 1 1 calc R U . . .
H35B H 0.038868 0.341637 0.714389 0.067 Uiso 1 1 calc R U . . .
C8 C -0.0387(2) 0.79579(19) 0.59327(18) 0.0546(5) Uani 1 1 d . . . . .
H8 H -0.050503 0.854964 0.570360 0.066 Uiso 1 1 calc R U . . .
C30 C 0.3772(2) 0.62658(18) 0.27891(19) 0.0574(5) Uani 1 1 d . . . . .
H30 H 0.316405 0.620237 0.223865 0.069 Uiso 1 1 calc R U . . .
C10 C -0.0932(2) 0.6558(2) 0.69361(18) 0.0565(5) Uani 1 1 d . . . . .
H10 H -0.141767 0.622164 0.738174 0.068 Uiso 1 1 calc R U . . .
C34 C 0.52291(19) 0.7362(2) 0.44091(19) 0.0593(6) Uani 1 1 d . . . . .
H34 H 0.559537 0.802755 0.495129 0.071 Uiso 1 1 calc R U . . .
C22 C 0.6658(2) 0.9280(2) 0.3027(2) 0.0642(6) Uani 1 1 d . . . . .
H22 H 0.677652 0.927124 0.371180 0.077 Uiso 1 1 calc R U . . .
C24 C 0.2758(3) 1.0581(2) 0.1960(2) 0.0671(6) Uani 1 1 d . U . . .
H24 H 0.194239 0.996687 0.182056 0.081 Uiso 1 1 calc R U . . .
C9 C -0.1102(2) 0.7453(2) 0.65870(19) 0.0600(6) Uani 1 1 d . . . . .
H9 H -0.170301 0.770388 0.680020 0.072 Uiso 1 1 calc R U . . .
B1 B 0.16121(19) 0.94711(18) 0.38488(19) 0.0451(5) Uani 1 1 d . . . . .
C18 C 0.5298(3) 0.9119(2) 0.1473(2) 0.0710(7) Uani 1 1 d . . . . .
H18 H 0.449635 0.899118 0.111145 0.085 Uiso 1 1 calc R U . . .
C28 C 0.4993(3) 1.14892(19) 0.2773(2) 0.0705(7) Uani 1 1 d . U . . .
H28 H 0.568529 1.148916 0.320082 0.085 Uiso 1 1 calc R U . . .
C36 C 0.2230(2) 0.4387(2) 0.7954(2) 0.0743(7) Uani 1 1 d . . . . .
H36A H 0.198554 0.479668 0.850127 0.089 Uiso 1 1 calc R U . . .
H36B H 0.302138 0.493771 0.783145 0.089 Uiso 1 1 calc R U . . .
C33 C 0.5595(2) 0.6449(3) 0.4404(3) 0.0811(8) Uani 1 1 d . . . . .
H33 H 0.621629 0.651196 0.494360 0.097 Uiso 1 1 calc R U . . .
C32 C 0.5042(3) 0.5464(2) 0.3606(3) 0.0828(9) Uani 1 1 d . . . . .
H32 H 0.528260 0.485865 0.361107 0.099 Uiso 1 1 calc R U . . .
C31 C 0.4140(3) 0.5370(2) 0.2806(3) 0.0803(8) Uani 1 1 d . . . . .
H31 H 0.376798 0.470012 0.226837 0.096 Uiso 1 1 calc R U . . .
C25 C 0.2953(4) 1.1518(3) 0.1533(2) 0.0862(8) Uani 1 1 d . U . . .
H25 H 0.226169 1.154127 0.112467 0.103 Uiso 1 1 calc R U . . .
C21 C 0.7677(3) 0.9464(3) 0.2538(3) 0.0907(10) Uani 1 1 d . . . . .
H21 H 0.847624 0.958188 0.289716 0.109 Uiso 1 1 calc R U . . .
C27 C 0.5190(4) 1.2403(2) 0.2333(3) 0.0921(9) Uani 1 1 d . U . . .
H27 H 0.601084 1.300636 0.245761 0.111 Uiso 1 1 calc R U . . .
C26 C 0.4188(4) 1.2422(3) 0.1720(3) 0.0923(9) Uani 1 1 d . U . . .
H26 H 0.432184 1.303791 0.142213 0.111 Uiso 1 1 calc R U . . .
C19 C 0.6312(4) 0.9313(3) 0.0990(3) 0.1024(11) Uani 1 1 d . . . . .
H19 H 0.620078 0.934010 0.030898 0.123 Uiso 1 1 calc R U . . .
C20 C 0.7509(4) 0.9472(3) 0.1521(4) 0.1145(15) Uani 1 1 d . . . . .
H20 H 0.818830 0.958152 0.118968 0.137 Uiso 1 1 calc R U . . .
C37 C 0.2466(3) 0.3427(3) 0.8279(3) 0.1094(13) Uani 1 1 d . . . . .
H37A H 0.165733 0.285253 0.835427 0.131 Uiso 1 1 calc R U . . .
H37B H 0.275446 0.304834 0.774329 0.131 Uiso 1 1 calc R U . . .
C38 C 0.3436(6) 0.3829(5) 0.9254(6) 0.210(4) Uani 1 1 d . U . . .
H38A H 0.428203 0.424384 0.914064 0.314 Uiso 1 1 calc R U . . .
H38B H 0.340304 0.316964 0.949480 0.314 Uiso 1 1 calc R U . . .
H38C H 0.325102 0.433471 0.975536 0.314 Uiso 1 1 calc R U . . .
Cl1 Cl 0.9881(6) 0.2006(4) 0.0282(3) 0.1479(17) Uani 0.569(12) 1 d . U P A 1
Cl3 Cl 0.7783(4) 0.2464(4) 0.0817(4) 0.1243(13) Uani 0.569(12) 1 d . U P A 1
Cl2 Cl 0.9018(4) 0.3367(4) -0.0851(3) 0.1110(12) Uani 0.569(12) 1 d . U P A 1
C1 C 0.9112(15) 0.3032(17) 0.0294(14) 0.121(5) Uani 0.569(12) 1 d . U P A 1
1S H 0.971501 0.375594 0.079682 0.145 Uiso 0.569(12) 1 calc R U P A 1
C1_1 C 0.9361(14) 0.3097(17) 0.0377(13) 0.081(4) Uani 0.431(12) 1 d D U P A 2
H1_1 H 0.973573 0.384697 0.089074 0.097 Uiso 0.431(12) 1 calc R U P A 2
Cl1_1 Cl 1.0514(15) 0.2597(18) 0.0208(7) 0.246(5) Uani 0.431(12) 1 d D U P A 2
Cl2_1 Cl 0.8679(12) 0.3217(9) -0.0750(7) 0.227(5) Uani 0.431(12) 1 d D U P A 2
Cl3_1 Cl 0.8064(10) 0.2136(9) 0.0689(6) 0.165(3) Uani 0.431(12) 1 d D U P A 2

loop_
_atom_site_aniso_label
_atom_site_aniso_U_11
_atom_site_aniso_U_22
_atom_site_aniso_U_33
_atom_site_aniso_U_23
_atom_site_aniso_U_13
_atom_site_aniso_U_12
F2 0.0609(7) 0.0406(6) 0.0986(10) 0.0223(6) 0.0320(7) 0.0263(5)
F1 0.0456(6) 0.0889(10) 0.0751(9) 0.0303(7) 0.0052(6) 0.0264(6)
O3 0.0574(8) 0.0534(8) 0.0736(10) 0.0302(7) 0.0307(7) 0.0366(7)
O2 0.0542(8) 0.0630(9) 0.0878(12) 0.0378(8) 0.0272(7) 0.0383(7)
N2 0.0402(8) 0.0382(8) 0.0524(9) 0.0163(7) 0.0141(6) 0.0182(6)
N3 0.0350(7) 0.0387(8) 0.0543(9) 0.0158(7) 0.0146(6) 0.0158(6)
O1 0.0637(9) 0.0742(10) 0.0693(10) 0.0402(9) 0.0300(8) 0.0272(8)
N1 0.0415(8) 0.0489(9) 0.0551(10) 0.0226(8) 0.0088(7) 0.0158(7)
C14 0.0313(8) 0.0392(9) 0.0495(11) 0.0160(8) 0.0097(7) 0.0131(7)
C4 0.0324(8) 0.0363(8) 0.0521(11) 0.0140(8) 0.0122(7) 0.0150(7)
C5 0.0349(8) 0.0378(9) 0.0523(11) 0.0166(8) 0.0128(7) 0.0176(7)
C15 0.0313(8) 0.0394(9) 0.0513(11) 0.0166(8) 0.0139(7) 0.0172(7)
C16 0.0330(8) 0.0407(9) 0.0460(10) 0.0125(8) 0.0089(7) 0.0135(7)
C29 0.0320(8) 0.0448(10) 0.0574(11) 0.0179(9) 0.0142(8) 0.0177(7)
C6 0.0362(8) 0.0384(9) 0.0528(11) 0.0152(8) 0.0133(7) 0.0180(7)
C11 0.0390(9) 0.0503(10) 0.0487(11) 0.0165(9) 0.0143(8) 0.0175(8)
C3 0.0405(9) 0.0399(9) 0.0530(11) 0.0166(8) 0.0164(8) 0.0159(7)
C2 0.0433(9) 0.0395(9) 0.0514(11) 0.0170(8) 0.0168(8) 0.0176(7)
C13 0.0343(8) 0.0435(9) 0.0546(11) 0.0201(9) 0.0079(7) 0.0150(7)
C7 0.0381(9) 0.0435(9) 0.0518(11) 0.0148(8) 0.0149(8) 0.0200(8)
C12 0.0423(9) 0.0518(11) 0.0487(11) 0.0186(9) 0.0084(8) 0.0148(8)
C17 0.0474(10) 0.0430(10) 0.0614(13) 0.0173(9) 0.0242(9) 0.0161(8)
C23 0.0667(12) 0.0419(10) 0.0538(12) 0.0184(9) 0.0219(9) 0.0261(9)
C35 0.0525(11) 0.0483(10) 0.0642(14) 0.0258(10) 0.0069(9) 0.0149(9)
C8 0.0522(10) 0.0611(12) 0.0683(14) 0.0250(11) 0.0285(10) 0.0341(10)
C30 0.0503(11) 0.0498(11) 0.0737(15) 0.0087(10) 0.0126(10) 0.0266(9)
C10 0.0535(11) 0.0679(13) 0.0607(13) 0.0271(11) 0.0272(10) 0.0298(10)
C34 0.0428(10) 0.0660(13) 0.0719(15) 0.0250(11) 0.0059(9) 0.0249(9)
C22 0.0417(10) 0.0585(12) 0.0902(17) 0.0211(12) 0.0252(10) 0.0152(9)
C24 0.0807(15) 0.0796(15) 0.0693(15) 0.0400(12) 0.0296(12) 0.0498(13)
C9 0.0576(12) 0.0695(13) 0.0733(15) 0.0247(11) 0.0342(11) 0.0391(11)
B1 0.0395(10) 0.0403(10) 0.0618(14) 0.0200(10) 0.0132(9) 0.0198(8)
C18 0.0841(16) 0.0733(15) 0.0627(15) 0.0234(12) 0.0364(12) 0.0322(13)
C28 0.0861(16) 0.0392(10) 0.0724(15) 0.0204(10) 0.0142(12) 0.0113(11)
C36 0.0645(14) 0.0612(13) 0.0831(18) 0.0326(13) -0.0093(12) 0.0138(11)
C33 0.0532(13) 0.102(2) 0.114(2) 0.0557(19) 0.0183(13) 0.0475(14)
C32 0.0652(14) 0.0660(15) 0.142(3) 0.0420(18) 0.0337(16) 0.0438(13)
C31 0.0678(14) 0.0555(13) 0.125(2) 0.0137(14) 0.0250(15) 0.0374(12)
C25 0.128(2) 0.109(2) 0.0736(17) 0.0499(16) 0.0413(16) 0.0860(19)
C21 0.0515(13) 0.0735(17) 0.147(3) 0.0301(18) 0.0475(16) 0.0190(12)
C27 0.130(2) 0.0457(12) 0.087(2) 0.0313(13) 0.0217(18) 0.0184(14)
C26 0.151(3) 0.0612(15) 0.086(2) 0.0378(14) 0.0477(19) 0.0532(17)
C19 0.119(3) 0.110(2) 0.102(3) 0.043(2) 0.077(2) 0.050(2)
C20 0.108(3) 0.098(2) 0.160(4) 0.046(2) 0.102(3) 0.041(2)
C37 0.095(2) 0.0841(19) 0.135(3) 0.057(2) -0.022(2) 0.0258(17)
C38 0.191(6) 0.144(4) 0.217(7) 0.082(4) -0.113(5) 0.024(4)
Cl1 0.196(3) 0.152(3) 0.117(2) 0.0380(16) 0.007(2) 0.103(2)
Cl3 0.1014(17) 0.107(2) 0.1157(19) 0.0158(16) 0.0184(12) 0.0022(13)
Cl2 0.147(2) 0.136(2) 0.0789(14) 0.0576(13) 0.0322(12) 0.0740(17)
C1 0.108(6) 0.105(8) 0.089(8) 0.005(6) -0.005(5) 0.000(5)
C1_1 0.103(7) 0.093(8) 0.053(6) 0.026(6) 0.008(5) 0.049(7)
Cl1_1 0.295(10) 0.373(15) 0.195(6) 0.110(8) 0.085(6) 0.242(11)
Cl2_1 0.232(7) 0.258(7) 0.130(4) 0.116(4) 0.007(4) 0.024(5)
Cl3_1 0.184(5) 0.136(5) 0.123(3) 0.058(3) 0.030(3) 0.006(3)

loop_
_atom_type_symbol
_atom_type_description
_atom_type_scat_dispersion_real
_atom_type_scat_dispersion_imag
_atom_type_scat_source
C C 0.0181 0.0091 'International Tables Vol C Tables 4.2.6.8 and 6.1.1.4'
H H 0.0000 0.0000 'International Tables Vol C Tables 4.2.6.8 and 6.1.1.4'
B B 0.0090 0.0039 'International Tables Vol C Tables 4.2.6.8 and 6.1.1.4'
Cl Cl 0.3639 0.7018 'International Tables Vol C Tables 4.2.6.8 and 6.1.1.4'
F F 0.0727 0.0534 'International Tables Vol C Tables 4.2.6.8 and 6.1.1.4'
N N 0.0311 0.0180 'International Tables Vol C Tables 4.2.6.8 and 6.1.1.4'
O O 0.0492 0.0322 'International Tables Vol C Tables 4.2.6.8 and 6.1.1.4'

loop_
_geom_angle_atom_site_label_1
_geom_angle_atom_site_label_2
_geom_angle_atom_site_label_3
_geom_angle
_geom_angle_site_symmetry_1
_geom_angle_site_symmetry_3
_geom_angle_publ_flag
C6 O3 B1 125.62(15) . . ?
C4 N2 C2 108.62(14) . . ?
C4 N2 B1 122.05(15) . . ?
C2 N2 B1 129.33(15) . . ?
C4 N3 C29 126.99(14) . . ?
C4 N3 C3 108.93(14) . . ?
C3 N3 C29 123.36(15) . . ?
C13 N1 C35 117.05(16) . . ?
C12 N1 C13 124.92(16) . . ?
C12 N1 C35 118.01(17) . . ?
C15 C14 C16 120.18(17) . . ?
C15 C14 C13 118.97(16) . . ?
C16 C14 C13 120.85(17) . . ?
N2 C4 N3 108.26(15) . . ?
N2 C4 C5 121.69(15) . . ?
N3 C4 C5 129.91(16) . . ?
C15 C5 C4 125.11(15) . . ?
C6 C5 C4 116.53(16) . . ?
C6 C5 C15 118.33(16) . . ?
C14 C15 C5 121.75(16) . . ?
C14 C16 C11 120.50(17) . . ?
C14 C16 C7 120.17(17) . . ?
C11 C16 C7 119.32(17) . . ?
C30 C29 N3 118.41(17) . . ?
C34 C29 N3 120.83(19) . . ?
C34 C29 C30 120.76(19) . . ?
O3 C6 C5 123.01(17) . . ?
O3 C6 C7 116.23(16) . . ?
C5 C6 C7 120.75(17) . . ?
C16 C11 C12 119.90(17) . . ?
C10 C11 C16 120.16(19) . . ?
C10 C11 C12 119.94(18) . . ?
N3 C3 C17 124.14(16) . . ?
C2 C3 N3 106.23(15) . . ?
C2 C3 C17 129.61(17) . . ?
N2 C2 C23 124.59(16) . . ?
C3 C2 N2 107.95(15) . . ?
C3 C2 C23 127.43(17) . . ?
O2 C13 N1 120.55(17) . . ?
O2 C13 C14 123.04(17) . . ?
N1 C13 C14 116.40(16) . . ?
C16 C7 C6 118.79(16) . . ?
C8 C7 C16 119.52(17) . . ?
C8 C7 C6 121.68(18) . . ?
O1 C12 N1 120.94(19) . . ?
O1 C12 C11 121.65(19) . . ?
N1 C12 C11 117.40(16) . . ?
C22 C17 C3 122.0(2) . . ?
C22 C17 C18 119.1(2) . . ?
C18 C17 C3 118.8(2) . . ?
C24 C23 C2 122.2(2) . . ?
C24 C23 C28 118.8(2) . . ?
C28 C23 C2 119.0(2) . . ?
N1 C35 C36 113.10(18) . . ?
C9 C8 C7 120.3(2) . . ?
C29 C30 C31 119.5(2) . . ?
C11 C10 C9 120.43(19) . . ?
C29 C34 C33 118.7(2) . . ?
C21 C22 C17 120.5(3) . . ?
C23 C24 C25 119.8(3) . . ?
C8 C9 C10 120.25(18) . . ?
F2 B1 F1 111.39(17) . . ?
F2 B1 O3 109.23(18) . . ?
F2 B1 N2 108.87(15) . . ?
F1 B1 O3 109.89(16) . . ?
F1 B1 N2 108.88(17) . . ?
O3 B1 N2 108.52(15) . . ?
C19 C18 C17 120.5(3) . . ?
C27 C28 C23 121.4(3) . . ?
C35 C36 C37 111.7(2) . . ?
C32 C33 C34 120.4(2) . . ?
C31 C32 C33 120.1(2) . . ?
C32 C31 C30 120.5(3) . . ?
C24 C25 C26 119.9(3) . . ?
C20 C21 C22 120.2(3) . . ?
C26 C27 C28 119.9(3) . . ?
C27 C26 C25 120.2(2) . . ?
C18 C19 C20 120.0(3) . . ?
C21 C20 C19 119.7(3) . . ?
C38 C37 C36 113.8(4) . . ?
Cl3 C1 Cl1 105.3(9) . . ?
Cl2 C1 Cl1 109.7(11) . . ?
Cl2 C1 Cl3 122.9(9) . . ?
Cl2_1 C1_1 Cl1_1 110.7(10) . . ?
Cl3_1 C1_1 Cl1_1 113.0(9) . . ?
Cl3_1 C1_1 Cl2_1 101.5(9) . . ?

loop_
_geom_bond_atom_site_label_1
_geom_bond_atom_site_label_2
_geom_bond_distance
_geom_bond_site_symmetry_2
_geom_bond_publ_flag
F2 B1 1.369(2) . ?
F1 B1 1.369(3) . ?
O3 C6 1.321(2) . ?
O3 B1 1.447(3) . ?
O2 C13 1.215(2) . ?
N2 C4 1.344(2) . ?
N2 C2 1.395(2) . ?
N2 B1 1.571(2) . ?
N3 C4 1.360(2) . ?
N3 C29 1.432(2) . ?
N3 C3 1.400(2) . ?
O1 C12 1.221(2) . ?
N1 C13 1.402(2) . ?
N1 C12 1.385(3) . ?
N1 C35 1.473(3) . ?
C14 C15 1.376(3) . ?
C14 C16 1.403(3) . ?
C14 C13 1.474(2) . ?
C4 C5 1.442(3) . ?
C5 C15 1.414(2) . ?
C5 C6 1.403(2) . ?
C16 C11 1.405(3) . ?
C16 C7 1.411(3) . ?
C29 C30 1.381(3) . ?
C29 C34 1.377(3) . ?
C6 C7 1.428(3) . ?
C11 C12 1.479(3) . ?
C11 C10 1.380(3) . ?
C3 C2 1.370(3) . ?
C3 C17 1.462(3) . ?
C2 C23 1.470(3) . ?
C7 C8 1.409(3) . ?
C17 C22 1.388(3) . ?
C17 C18 1.394(3) . ?
C23 C24 1.381(3) . ?
C23 C28 1.391(3) . ?
C35 C36 1.494(3) . ?
C8 C9 1.372(3) . ?
C30 C31 1.387(3) . ?
C10 C9 1.404(3) . ?
C34 C33 1.403(4) . ?
C22 C21 1.385(4) . ?
C24 C25 1.393(4) . ?
C18 C19 1.375(4) . ?
C28 C27 1.378(3) . ?
C36 C37 1.504(4) . ?
C33 C32 1.373(5) . ?
C32 C31 1.364(5) . ?
C25 C26 1.398(5) . ?
C21 C20 1.379(6) . ?
C27 C26 1.353(5) . ?
C19 C20 1.397(7) . ?
C37 C38 1.485(5) . ?
Cl1 C1 1.87(2) . ?
Cl3 C1 1.727(16) . ?
Cl2 C1 1.698(16) . ?
C1_1 Cl1_1 1.717(13) . ?
C1_1 Cl2_1 1.700(14) . ?
C1_1 Cl3_1 1.691(14) . ?

loop_
_shelx_include_file_name
_shelx_include_file
_shelx_include_file_checksum
BF1_a.bodd
;

!ATOM F2!

!ATOM F1!

!ATOM O3!

!ATOM O2!
!INVARIOMNAME O@6c_0!
BEDE O2 C13 0.586 20.563 30.194 40.592
LONE O2 9 20.820 30.342 40.592 0.398 101.73

!ATOM N2!

!ATOM N3!
!INVARIOMNAME 5-N#5c[2c#5c]#5c[#5n1c]1c_0!
BEDE N3 C3 0.696 20.558 30.319 40.569
BEDE N3 C4 0.889 20.407 30.219 40.569
BEDE N3 C29 0.955 20.420 30.423 40.569
LONE N3 6 21.016 30.352 40.569 0.419

!ATOM O1!
!INVARIOMNAME O@6c_0!
BEDE O1 C12 0.589 20.563 30.194 40.592
LONE O1 9 20.820 30.342 40.592 0.398 101.73

!ATOM N1!
!INVARIOMNAME 6-N#6c[#6c1h]#6c[#6c1h]1c_0!
BEDE N1 C13 0.595 20.587 30.302 40.571
BEDE N1 C12 0.589 20.587 30.302 40.571
BEDE N1 C35 0.692 20.549 30.332 40.571
LONE N1 6 21.077 30.347 40.571 0.355

!ATOM C14!
!INVARIOMNAME 612-C#612c#66c[#6612c#612c]#12c_0!
BEDE C14 C16 0.923 20.540 30.195 40.555
BEDE C14 C15 0.865 20.612 30.220 40.555
BEDE C14 C13 0.966 20.612 30.220 40.555

!ATOM C4!
!INVARIOMNAME 5-C#5n[#5n]#5n[#5c@6c]1c_0!
BEDE C4 N2 0.729 20.701 30.290 40.558
BEDE C4 C5 0.777 20.517 30.298 40.558
BEDE C4 N3 0.836 20.403 30.428 40.558

!ATOM C5!
!INVARIOMNAME 6-C#6c[#6c1o]#6c[#6c1h]1c_0!
BEDE C5 C4 0.661 20.452 30.410 40.560
BEDE C5 C6 0.651 20.569 30.189 40.560
BEDE C5 C15 0.540 20.672 30.310 40.560

!ATOM C15!
!INVARIOMNAME 6-C#66c[#66c#6c]#6c[#6c1br]1h_0!
BEDE C15 C14 0.928 20.533 30.103 40.358
BEDE C15 H15 0.436 20.748 30.273 40.358
BEDE C15 C5 0.873 20.648 30.108 40.358

!ATOM H15!
!INVARIOMNAME H@6c&6-C#6c[2s#6n]#6c[#6n1h]1h_0!
BEDE H15 C15 0.493 20.455 30.341 40.558

!ATOM C16!
!INVARIOMNAME 66-C#6612c#612c#612c_0!
BEDE C16 C11 0.838 20.644 30.270 40.555
BEDE C16 C7 0.841 20.644 30.270 40.555

!ATOM C29!
!INVARIOMNAME 6-C#6c[#6c1c]#6c[#6c1c]1n_0!
BEDE C29 N3 0.720 20.516 30.451 40.576
BEDE C29 C30 0.668 20.747 30.250 40.576
BEDE C29 C34 0.668 20.747 30.250 40.576

!ATOM C6!
!INVARIOMNAME 6-C2o#66c[#66c#6c]#6c[#6c@6c]_0!
BEDE C6 O3 0.757 20.922 30.380 40.575
BEDE C6 C7 0.868 20.543 30.291 40.575
BEDE C6 C5 1.018 20.518 30.223 40.575

!ATOM C11!
!INVARIOMNAME 612-C#612c#66c[#6612c#612c]#12c_0!
BEDE C11 C16 0.917 20.540 30.195 40.555
BEDE C11 C10 0.876 20.612 30.220 40.555
BEDE C11 C12 0.970 20.612 30.220 40.555

!ATOM C3!
!INVARIOMNAME 5-C#5n[#5n1h]#5c[#5c@6c]1c_0!
BEDE C3 N3 0.741 20.360 30.335 40.562
BEDE C3 C2 0.770 20.667 30.260 40.562
BEDE C3 C17 1.063 20.466 30.278 40.562

!ATOM C2!
!INVARIOMNAME 5-C#5n[#5n]#5c[#5c@6c]1c_0!
BEDE C2 C23 1.073 20.466 30.278 40.562
BEDE C2 N2 0.731 20.617 30.291 40.562
BEDE C2 C3 0.792 20.667 30.260 40.562

!ATOM C13!
!INVARIOMNAME 6-C#6n[#6c]#66c[#66c#6c]1o_0!
BEDE C13 C14 1.002 20.513 30.240 40.559
BEDE C13 N1 0.820 20.663 30.346 40.559
BEDE C13 O2 0.612 20.297 30.599 40.559

!ATOM C7!
!INVARIOMNAME 612-C#612c#66c[#6612c#612c]#12c_0!
BEDE C7 C16 0.921 20.540 30.195 40.555
BEDE C7 C8 0.895 20.612 30.220 40.555
BEDE C7 C6 0.934 20.612 30.220 40.555

!ATOM C12!
!INVARIOMNAME 6-C#6n[#6c]#66c[#66c#6c]1o_0!
BEDE C12 C11 1.006 20.513 30.240 40.559
BEDE C12 N1 0.811 20.663 30.346 40.559
BEDE C12 O1 0.615 20.297 30.599 40.559

!ATOM C17!
!INVARIOMNAME 6-C#6c[#6c@6c]#6c[#6c1h]1c_0!
BEDE C17 C22 0.927 20.465 30.204 40.567
BEDE C17 C18 0.550 20.639 30.326 40.567
BEDE C17 C3 0.684 20.607 30.365 40.567

!ATOM C23!
!INVARIOMNAME 6-C#6c[#6c@6c]#6c[#6c1h]1c_0!
BEDE C23 C24 0.923 20.465 30.204 40.567
BEDE C23 C28 0.550 20.639 30.326 40.567
BEDE C23 C2 0.688 20.607 30.365 40.567

!ATOM C35!
!INVARIOMNAME C@6n1c1h1h_0!
BEDE C35 N1 0.717 20.309 30.523 40.569
BEDE C35 C36 1.054 20.484 30.373 40.569
BEDE C35 H35A 0.330 20.768 30.390 40.569
BEDE C35 H35B 0.330 20.768 30.390 40.569

!ATOM H35A!
!INVARIOMNAME H1c[@6n1c1h]&C@6n1c1h1h_0!
BEDE H35A C35 0.519 20.361 30.350 40.569

!ATOM H35B!
!INVARIOMNAME H1c[@6n1c1h]&C@6n1c1h1h_0!
BEDE H35B C35 0.519 20.361 30.350 40.569

!ATOM C8!
!INVARIOMNAME 6-C#66c[#66c#6c]#6c[#6c1c]1h_0!
BEDE C8 H8 0.311 20.681 30.323 40.566
BEDE C8 C9 0.663 20.683 30.249 40.566
BEDE C8 C7 0.818 20.590 30.220 40.566

!ATOM H8!
!INVARIOMNAME H@6c&6-C#6c[2s#6n]#6c[#6n1h]1h_0!
BEDE H8 C8 0.493 20.455 30.341 40.558

!ATOM C30!
!INVARIOMNAME 6-C#6c[#6c1br]#6c[#6c1br]1h_0!
BEDE C30 H30 0.330 20.652 30.426 40.456
BEDE C30 C29 0.915 20.597 30.119 40.456
BEDE C30 C31 0.923 20.597 30.119 40.456

!ATOM H30!
!INVARIOMNAME H@6c&6-C#6c[2s#6n]#6c[#6n1h]1h_0!
BEDE H30 C30 0.493 20.455 30.341 40.558

!ATOM C10!
!INVARIOMNAME 6-C#66c[#66c#6c]#6c[#6c1br]1h_0!
BEDE C10 C11 0.939 20.533 30.103 40.358
BEDE C10 H10 0.436 20.748 30.273 40.358
BEDE C10 C9 0.857 20.648 30.108 40.358

!ATOM H10!
!INVARIOMNAME H@6c&6-C#6c[2s#6n]#6c[#6n1h]1h_0!
BEDE H10 C10 0.493 20.455 30.341 40.558

!ATOM C34!
!INVARIOMNAME 6-C#6c[#6c1br]#6c[#6c1br]1h_0!
BEDE C34 H34 0.330 20.652 30.426 40.456
BEDE C34 C29 0.916 20.597 30.119 40.456
BEDE C34 C33 0.933 20.597 30.119 40.456

!ATOM H34!
!INVARIOMNAME H@6c&6-C#6c[2s#6n]#6c[#6n1h]1h_0!
BEDE H34 C34 0.493 20.455 30.341 40.558

!ATOM C22!
!INVARIOMNAME 6-C#6c[#6c1br]#6c[#6c1c]1h_0!
BEDE C22 C17 0.788 20.409 30.078 40.405
BEDE C22 C21 0.887 20.590 30.108 40.405
BEDE C22 H22 0.310 20.788 30.319 40.405

!ATOM H22!
!INVARIOMNAME H@6c&6-C#6c[2s#6n]#6c[#6n1h]1h_0!
BEDE H22 C22 0.493 20.455 30.341 40.558

!ATOM C24!
!INVARIOMNAME 6-C#6c[#6c1br]#6c[#6c1c]1h_0!
BEDE C24 C23 0.785 20.409 30.078 40.405
BEDE C24 C25 0.894 20.590 30.108 40.405
BEDE C24 H24 0.310 20.788 30.319 40.405

!ATOM H24!
!INVARIOMNAME H@6c&6-C#6c[2s#6n]#6c[#6n1h]1h_0!
BEDE H24 C24 0.493 20.455 30.341 40.558

!ATOM C9!
!INVARIOMNAME 6-C#6c[#6c1br]#6c[#6c1br]1h_0!
BEDE C9 H9 0.330 20.652 30.426 40.456
BEDE C9 C8 0.912 20.597 30.119 40.456
BEDE C9 C10 0.925 20.597 30.119 40.456

!ATOM H9!
!INVARIOMNAME H@6c&6-C#6c[2s#6n]#6c[#6n1h]1h_0!
BEDE H9 C9 0.493 20.455 30.341 40.558

!ATOM B1!

!ATOM C18!
!INVARIOMNAME 6-C#6c[#6c1br]#6c[#6c1c]1h_0!
BEDE C18 C17 0.790 20.409 30.078 40.405
BEDE C18 C19 0.880 20.590 30.108 40.405
BEDE C18 H18 0.310 20.788 30.319 40.405

!ATOM H18!
!INVARIOMNAME H@6c&6-C#6c[2s#6n]#6c[#6n1h]1h_0!
BEDE H18 C18 0.493 20.455 30.341 40.558

!ATOM C28!
!INVARIOMNAME 6-C#6c[#6c1br]#6c[#6c1c]1h_0!
BEDE C28 C23 0.790 20.409 30.078 40.405
BEDE C28 C27 0.880 20.590 30.108 40.405
BEDE C28 H28 0.310 20.788 30.319 40.405

!ATOM H28!
!INVARIOMNAME H@6c&6-C#6c[2s#6n]#6c[#6n1h]1h_0!
BEDE H28 C28 0.493 20.455 30.341 40.558

!ATOM C36!
!INVARIOMNAME 3-C#3c[#3c1c1c]#3c[#3c1h1h]1h1h_0!
BEDE C36 H36A 0.365 20.708 30.402 40.562
BEDE C36 H36B 0.365 20.708 30.402 40.562
BEDE C36 C35 0.746 20.453 30.307 40.562
BEDE C36 C37 0.690 20.457 30.399 40.562

!ATOM H36A!
!INVARIOMNAME H@3c&3-C#3c[#3c1f1h]#3c[#3c@6n1h]1h1h_0!
BEDE H36A C36 0.486 20.459 30.354 40.564

!ATOM H36B!
!INVARIOMNAME H@3c&3-C#3c[#3c1f1h]#3c[#3c@6n1h]1h1h_0!
BEDE H36B C36 0.486 20.459 30.354 40.564

!ATOM C33!
!INVARIOMNAME 6-C#6c[#6c1br]#6c[#6c1br]1h_0!
BEDE C33 H33 0.330 20.652 30.426 40.456
BEDE C33 C34 0.933 20.597 30.119 40.456
BEDE C33 C32 0.903 20.597 30.119 40.456

!ATOM H33!
!INVARIOMNAME H@6c&6-C#6c[2s#6n]#6c[#6n1h]1h_0!
BEDE H33 C33 0.493 20.455 30.341 40.558

!ATOM C32!
!INVARIOMNAME 6-C#6c[#6c1br]#6c[#6c1br]1h_0!
BEDE C32 H32 0.330 20.652 30.426 40.456
BEDE C32 C33 0.903 20.597 30.119 40.456
BEDE C32 C31 0.901 20.597 30.119 40.456

!ATOM H32!
!INVARIOMNAME H@6c&6-C#6c[2s#6n]#6c[#6n1h]1h_0!
BEDE H32 C32 0.493 20.455 30.341 40.558

!ATOM C31!
!INVARIOMNAME 6-C#6c[#6c1br]#6c[#6c1br]1h_0!
BEDE C31 H31 0.330 20.652 30.426 40.456
BEDE C31 C30 0.923 20.597 30.119 40.456
BEDE C31 C32 0.901 20.597 30.119 40.456

!ATOM H31!
!INVARIOMNAME H@6c&6-C#6c[2s#6n]#6c[#6n1h]1h_0!
BEDE H31 C31 0.493 20.455 30.341 40.558

!ATOM C25!
!INVARIOMNAME 6-C#6c[#6c1br]#6c[#6c1br]1h_0!
BEDE C25 H25 0.330 20.652 30.426 40.456
BEDE C25 C24 0.929 20.597 30.119 40.456
BEDE C25 C26 0.922 20.597 30.119 40.456

!ATOM H25!
!INVARIOMNAME H@6c&6-C#6c[2s#6n]#6c[#6n1h]1h_0!
BEDE H25 C25 0.493 20.455 30.341 40.558

!ATOM C21!
!INVARIOMNAME 6-C#6c[#6c1br]#6c[#6c1br]1h_0!
BEDE C21 H21 0.330 20.652 30.426 40.456
BEDE C21 C22 0.922 20.597 30.119 40.456
BEDE C21 C20 0.907 20.597 30.119 40.456

!ATOM H21!
!INVARIOMNAME H@6c&6-C#6c[2s#6n]#6c[#6n1h]1h_0!
BEDE H21 C21 0.493 20.455 30.341 40.558

!ATOM C27!
!INVARIOMNAME 6-C#6c[#6c1br]#6c[#6c1br]1h_0!
BEDE C27 H27 0.330 20.652 30.426 40.456
BEDE C27 C28 0.915 20.597 30.119 40.456
BEDE C27 C26 0.898 20.597 30.119 40.456

!ATOM H27!
!INVARIOMNAME H@6c&6-C#6c[2s#6n]#6c[#6n1h]1h_0!
BEDE H27 C27 0.493 20.455 30.341 40.558

!ATOM C26!
!INVARIOMNAME 6-C#6c[#6c1br]#6c[#6c1br]1h_0!
BEDE C26 H26 0.330 20.652 30.426 40.456
BEDE C26 C25 0.922 20.597 30.119 40.456
BEDE C26 C27 0.898 20.597 30.119 40.456

!ATOM H26!
!INVARIOMNAME H@6c&6-C#6c[2s#6n]#6c[#6n1h]1h_0!
BEDE H26 C26 0.493 20.455 30.341 40.558

!ATOM C19!
!INVARIOMNAME 6-C#6c[#6c1br]#6c[#6c1br]1h_0!
BEDE C19 H19 0.330 20.652 30.426 40.456
BEDE C19 C18 0.915 20.597 30.119 40.456
BEDE C19 C20 0.929 20.597 30.119 40.456

!ATOM H19!
!INVARIOMNAME H@6c&6-C#6c[2s#6n]#6c[#6n1h]1h_0!
BEDE H19 C19 0.493 20.455 30.341 40.558

!ATOM C20!
!INVARIOMNAME 6-C#6c[#6c1br]#6c[#6c1br]1h_0!
BEDE C20 H20 0.330 20.652 30.426 40.456
BEDE C20 C21 0.907 20.597 30.119 40.456
BEDE C20 C19 0.929 20.597 30.119 40.456

!ATOM H20!
!INVARIOMNAME H@6c&6-C#6c[2s#6n]#6c[#6n1h]1h_0!
BEDE H20 C20 0.493 20.455 30.341 40.558

!ATOM C37!
!INVARIOMNAME 3-C#3c[#3c1c1c]#3c[#3c1h1h]1h1h_0!
BEDE C37 H37A 0.365 20.708 30.402 40.562
BEDE C37 H37B 0.365 20.708 30.402 40.562
BEDE C37 C38 0.742 20.453 30.307 40.562
BEDE C37 C36 0.690 20.457 30.399 40.562

!ATOM H37A!
!INVARIOMNAME H@3c&3-C#3c[#3c1f1h]#3c[#3c@6n1h]1h1h_0!
BEDE H37A C37 0.486 20.459 30.354 40.564

!ATOM H37B!
!INVARIOMNAME H@3c&3-C#3c[#3c1f1h]#3c[#3c@6n1h]1h1h_0!
BEDE H37B C37 0.486 20.459 30.354 40.564

!ATOM C38!
!INVARIOMNAME C@3c1h1h1h_0!
BEDE C38 H38A 0.361 20.852 30.430 40.561
BEDE C38 H38B 0.361 20.852 30.430 40.561
BEDE C38 H38C 0.361 20.852 30.430 40.561
BEDE C38 C37 1.097 20.422 30.272 40.561

!ATOM H38A!
!INVARIOMNAME H1c[@5c1h1h]&C@5c1h1h1h_0!
BEDE H38A C38 0.492 20.493 30.406 40.589

!ATOM H38B!
!INVARIOMNAME H1c[@5c1h1h]&C@5c1h1h1h_0!
BEDE H38B C38 0.492 20.493 30.406 40.589

!ATOM H38C!
!INVARIOMNAME H1c[@5c1h1h]&C@5c1h1h1h_0!
BEDE H38C C38 0.492 20.493 30.406 40.589

!ATOM CL1!

!ATOM CL3!

!ATOM CL2!

!ATOM C1!

!ATOM 1S!

!ATOM C1_1!

!ATOM H1_1!

!ATOM CL1_1!

!ATOM CL2_1!

!ATOM CL3_1!
;
5625
